data_4321297
loop_
_publ_author_name
'Hiroyasu Sugiyama'
'Md. Munkir Hossain'
'Yong-Shou Lin'
'Kazuko Matsumoto'

_publ_section_title
;
 Syntheses of Ketonated Disulfide-Bridged Diruthenium Complexes via C-H
 Bond Activation and C-S Bond Formation
;
_journal_name_full 'Inorganic Chemistry'
_journal_page_first 3948
_journal_page_last 3956
_journal_paper_doi 10.1021/ic0000855
_journal_volume 39
_journal_year 2000
_chemical_formula_moiety 'C28 H61 F18 N5 O13 P4 S2 Ru2 Sb3 '
_chemical_formula_sum 'C28 H61 F18 N5 O13 P4 Ru2 S2 Sb3'
_chemical_formula_weight 1773.19
_space_group_IT_number 14
_symmetry_cell_setting monoclinic
_symmetry_Int_Tables_number 14
_symmetry_space_group_name_Hall '-P 2yn'
_symmetry_space_group_name_H-M 'P 1 21/n 1'
_cell_angle_alpha 90
_cell_angle_beta 94.95(1)
_cell_angle_gamma 90
_cell_formula_units_Z 4
_cell_length_a 20.993(3)
_cell_length_b 13.919(4)
_cell_length_c 21.258(3)
_cell_measurement_reflns_used 25
_cell_measurement_temperature 298.2
_cell_measurement_theta_max 15.0
_cell_measurement_theta_min 14.5
_cell_volume 6188(2)
_computing_cell_refinement 'MSC/AFC Diffractometer Control'
_computing_data_collection 'MSC/AFC Diffractometer Control'
_computing_data_reduction 'teXsan Ver. 1.10'
_computing_publication_material 'teXsan Ver. 1.10'
_computing_structure_refinement SHELXL97
_computing_structure_solution 'DIRDIF94 (PATTY)'
_diffrn_measurement_device_type 'Rigaku AFC7R'
_diffrn_measurement_method \w-2\q
_diffrn_radiation_type 'Mo K\a'
_diffrn_radiation_wavelength 0.7107
_diffrn_reflns_av_R_equivalents 0.068
_diffrn_reflns_limit_h_max 24
_diffrn_reflns_limit_h_min 0
_diffrn_reflns_limit_k_max 18
_diffrn_reflns_limit_k_min 0
_diffrn_reflns_limit_l_max 27
_diffrn_reflns_limit_l_min -27
_diffrn_reflns_number 12667
_diffrn_reflns_theta_max 27.47
_diffrn_standards_decay_% 5.93
_diffrn_standards_interval_count 150
_diffrn_standards_number 3
_exptl_absorpt_coefficient_mu 2.044
_exptl_absorpt_correction_T_max 0.999
_exptl_absorpt_correction_T_min 0.887
_exptl_absorpt_correction_type psi-scan
_exptl_absorpt_process_details '(North, Phillips & Mathews, 1968)'
_exptl_crystal_colour colorless
_exptl_crystal_density_diffrn 1.903
_exptl_crystal_density_method 'not measured'
_exptl_crystal_description prismatic
_exptl_crystal_size_max 0.200
_exptl_crystal_size_mid 0.200
_exptl_crystal_size_min 0.200
_refine_diff_density_max 0.77
_refine_diff_density_min -0.63
_refine_ls_extinction_coef 0.0000
_refine_ls_extinction_expression Fc^*^=kFc[1+0.001xFc^2^\l^3^/sin(2\q)]^-1/4^
_refine_ls_extinction_method SHELXL
_refine_ls_goodness_of_fit_ref 0.962
_refine_ls_hydrogen_treatment noref
_refine_ls_number_parameters 708
_refine_ls_number_reflns 5261
_refine_ls_R_factor_gt 0.0620
_refine_ls_shift/su_max 1.8680
_refine_ls_structure_factor_coef Fsqd
_refine_ls_weighting_details 'w = 1/[\s^2^(Fo^2^) + (0.1000P)^2^+0.0000P] where P=(Fo^2^+2Fc^2^)/3'
_refine_ls_weighting_scheme calc
_refine_ls_wR_factor_ref 0.2014
_reflns_number_gt 5261
_reflns_number_total 10971
_reflns_threshold_expression >2.0sigma(I)
_cod_data_source_file ic0000855_2.cif
_cod_data_source_block C28H61F18N5O13P4S2Ru2Sb3
_cod_original_cell_volume 6188(1)
_cod_original_formula_sum 'C28 H61 F18 N5 O13 P4 S2 Ru2 Sb3 '
_cod_database_code 4321297

loop_
_symmetry_equiv_pos_as_xyz
x,y,z
1/2-x,1/2+y,1/2-z
-x,-y,-z
1/2+x,1/2-y,1/2+z

loop_
_atom_site_label
_atom_site_type_symbol
_atom_site_fract_x
_atom_site_fract_y
_atom_site_fract_z
_atom_site_U_iso_or_equiv
_atom_site_adp_type
_atom_site_occupancy
_atom_site_calc_flag
_atom_site_refinement_flags
_atom_site_disorder_assembly
_atom_site_disorder_group
Sb(1) Sb 0.09640(5) 0.24820(7) 0.03582(4) 0.0826(3) Uani 1.00 d . . .
Sb(2) Sb 0.01040(5) -0.22707(9) 0.24809(5) 0.0988(4) Uani 1.00 d . . .
Sb(3) Sb 0.37578(5) 0.30216(8) 0.96197(5) 0.0939(4) Uani 1.00 d . . .
Ru(1) Ru -0.25532(4) 0.21992(6) 0.14191(4) 0.0485(2) Uani 1.00 d . . .
Ru(2) Ru -0.26203(4) 0.24743(6) -0.12704(4) 0.0518(2) Uani 1.00 d . . .
S(1) S -0.2184(1) 0.2354(2) 0.0415(1) 0.0517(6) Uani 1.00 d . . .
S(2) S -0.2950(1) 0.2642(2) -0.0236(1) 0.0584(7) Uani 1.00 d . . .
P(1) P -0.1627(2) 0.1504(2) 0.1769(1) 0.0643(8) Uani 1.00 d . . .
P(2) P -0.3003(2) 0.0762(2) 0.1259(1) 0.0611(8) Uani 1.00 d . . .
P(3) P -0.3266(2) 0.3690(3) -0.1567(2) 0.0729(9) Uani 1.00 d . . .
P(4) P -0.3377(2) 0.1355(3) -0.1464(2) 0.0752(10) Uani 1.00 d . . .
F(1) F 0.057(2) 0.147(2) 0.000(2) 0.35(2) Uani 0.70 d P . .
F(1B) F 0.108(2) 0.159(3) -0.021(2) 0.1215(2) Uiso 0.30 d P . .
F(2) F 0.1569(7) 0.183(1) 0.0857(6) 0.216(6) Uani 1.00 d . . .
F(3) F 0.146(1) 0.263(3) -0.0255(8) 0.27(2) Uani 0.70 d P . .
F(3B) F 0.154(2) 0.332(3) 0.012(2) 0.1493(2) Uiso 0.30 d P . .
F(4) F 0.0365(5) 0.3187(9) -0.0119(6) 0.180(5) Uani 1.00 d . . .
F(5) F 0.046(1) 0.233(3) 0.1009(10) 0.28(2) Uani 0.70 d P . .
F(5B) F 0.038(2) 0.173(3) 0.061(2) 0.1230(1) Uiso 0.30 d P . .
F(6) F 0.131(1) 0.354(1) 0.0793(9) 0.202(9) Uani 0.70 d P . .
F(6B) F 0.067(2) 0.335(3) 0.091(2) 0.1339(2) Uiso 0.30 d P . .
F(7) F 0.0763(7) -0.313(1) 0.2442(7) 0.219(7) Uani 1.00 d . . .
F(8) F 0.0270(9) -0.235(1) 0.3318(6) 0.28(1) Uani 1.00 d . . .
F(9) F 0.0668(8) -0.132(1) 0.250(1) 0.286(9) Uani 1.00 d . . .
F(10) F -0.0066(10) -0.223(1) 0.1655(6) 0.279(10) Uani 1.00 d . . .
F(11) F -0.0447(9) -0.327(1) 0.242(1) 0.30(1) Uani 1.00 d . . .
F(12) F -0.0542(7) -0.144(1) 0.2571(8) 0.261(9) Uani 1.00 d . . .
F(13) F 0.4272(9) 0.205(1) 0.9824(9) 0.267(9) Uani 1.00 d . . .
F(14) F 0.3216(10) 0.265(1) 1.0184(9) 0.212(8) Uani 0.85 d P . .
F(14B) F 0.320(5) 0.196(7) 0.963(5) 0.1719(4) Uiso 0.15 d P . .
F(15) F 0.4154(8) 0.384(1) 1.0174(9) 0.212(8) Uani 0.85 d P . .
F(15B) F 0.373(4) 0.333(5) 1.044(3) 0.1099(2) Uiso 0.15 d P . .
F(16) F 0.4275(8) 0.352(1) 0.9048(9) 0.202(7) Uani 0.85 d P . .
F(16B) F 0.455(3) 0.359(5) 0.963(4) 0.1143(2) Uiso 0.15 d P . .
F(17) F 0.331(1) 0.245(2) 0.897(1) 0.29(1) Uani 0.85 d P . .
F(17B) F 0.399(3) 0.275(5) 0.884(3) 0.1010(2) Uiso 0.15 d P . .
F(18) F 0.3224(6) 0.4054(9) 0.9393(6) 0.182(5) Uani 1.00 d . . .
O(1) O -0.2186(4) 0.3656(5) 0.1552(4) 0.066(2) Uani 1.00 d . . .
O(2) O -0.1195(5) 0.2278(7) 0.2122(5) 0.118(4) Uani 1.00 d . . .
O(3) O -0.1229(5) 0.1091(7) 0.1235(4) 0.099(3) Uani 1.00 d . . .
O(4) O -0.1595(5) 0.0618(9) 0.2210(5) 0.124(4) Uani 1.00 d . . .
O(5) O -0.3625(5) 0.0694(7) 0.0792(4) 0.093(3) Uani 1.00 d . . .
O(6) O -0.2591(5) -0.0074(6) 0.0985(4) 0.095(3) Uani 1.00 d . . .
O(7) O -0.3176(4) 0.0287(6) 0.1900(4) 0.081(2) Uani 1.00 d . . .
O(8) O -0.2960(5) 0.4754(6) -0.1421(5) 0.104(3) Uani 1.00 d . . .
O(9) O -0.3442(6) 0.3795(9) -0.2289(5) 0.126(4) Uani 1.00 d . . .
O(10) O -0.3902(4) 0.3733(6) -0.1250(4) 0.088(3) Uani 1.00 d . . .
O(11) O -0.4109(6) 0.1536(10) -0.1398(8) 0.167(6) Uani 1.00 d . . .
O(12) O -0.3443(8) 0.095(1) -0.2166(6) 0.187(7) Uani 1.00 d . . .
O(13) O -0.3216(6) 0.0433(7) -0.1090(6) 0.152(5) Uani 1.00 d . . .
N(1) N -0.2833(5) 0.2325(6) 0.2323(4) 0.061(2) Uani 1.00 d . . .
N(2) N -0.3399(4) 0.2964(6) 0.1136(4) 0.056(2) Uani 1.00 d . . .
N(3) N -0.2347(5) 0.2339(7) -0.2173(4) 0.066(3) Uani 1.00 d . . .
N(4) N -0.1902(5) 0.1454(7) -0.1002(4) 0.066(3) Uani 1.00 d . . .
N(5) N -0.1824(5) 0.3453(8) -0.1125(5) 0.077(3) Uani 1.00 d . . .
C(1) C -0.1789(6) 0.3544(8) 0.0536(5) 0.066(3) Uani 1.00 d . . .
C(2) C -0.1918(5) 0.4040(8) 0.1141(5) 0.058(3) Uani 1.00 d . . .
C(3) C -0.1650(7) 0.5029(10) 0.1233(6) 0.087(4) Uani 1.00 d . . .
C(4) C -0.0932(8) 0.497(1) 0.1192(7) 0.109(5) Uani 1.00 d . . .
C(5) C -0.0770(7) 0.448(1) 0.0581(7) 0.108(5) Uani 1.00 d . . .
C(6) C -0.1071(6) 0.3464(9) 0.0527(6) 0.078(4) Uani 1.00 d . . .
C(7) C -0.0556(8) 0.216(2) 0.2412(10) 0.162(9) Uani 1.00 d . . .
C(8) C -0.0772(9) 0.038(1) 0.1244(8) 0.125(6) Uani 1.00 d . . .
C(9) C -0.1786(9) 0.046(1) 0.2786(7) 0.127(6) Uani 1.00 d . . .
C(10) C -0.423(1) 0.098(2) 0.091(1) 0.177(10) Uani 1.00 d . . .
C(11) C -0.2504(9) -0.020(1) 0.0361(7) 0.131(7) Uani 1.00 d . . .
C(12) C -0.3461(9) -0.063(1) 0.1943(7) 0.127(6) Uani 1.00 d . . .
C(13) C -0.277(1) 0.509(1) -0.0744(9) 0.157(8) Uani 1.00 d . . .
C(14) C -0.326(2) 0.449(2) -0.2677(9) 0.34(3) Uani 1.00 d . . .
C(15) C -0.4364(8) 0.448(1) -0.1333(10) 0.142(7) Uani 1.00 d . . .
C(16) C -0.441(1) 0.166(2) -0.085(1) 0.21(1) Uani 1.00 d . . .
C(17) C -0.381(2) 0.141(4) -0.271(1) 0.41(3) Uani 1.00 d . . .
C(18) C -0.360(2) -0.045(1) -0.118(2) 0.30(2) Uani 1.00 d . . .
C(19) C -0.2979(6) 0.2535(8) 0.2801(5) 0.063(3) Uani 1.00 d . . .
C(20) C -0.3171(7) 0.276(1) 0.3413(6) 0.095(5) Uani 1.00 d . . .
C(21) C -0.3831(6) 0.3409(9) 0.0960(5) 0.061(3) Uani 1.00 d . . .
C(22) C -0.4379(7) 0.394(1) 0.0732(8) 0.120(6) Uani 1.00 d . . .
C(23) C -0.2217(6) 0.2280(9) -0.2673(6) 0.073(3) Uani 1.00 d . . .
C(24) C -0.2032(9) 0.218(1) -0.3313(7) 0.121(6) Uani 1.00 d . . .
C(25) C -0.1438(7) 0.1094(9) -0.0877(6) 0.074(4) Uani 1.00 d . . .
C(26) C -0.0812(8) 0.062(1) -0.0698(8) 0.130(6) Uani 1.00 d . . .
C(27) C -0.1360(7) 0.3784(9) -0.1131(6) 0.077(4) Uani 1.00 d . . .
C(28) C -0.0731(8) 0.427(1) -0.1162(8) 0.118(6) Uani 1.00 d . . .
H(1) H -0.1935 0.3941 0.0188 0.0789 Uiso 1.00 calc . . .
H(2) H -0.1837 0.5450 0.0907 0.1066 Uiso 1.00 calc . . .
H(3) H -0.1743 0.5281 0.1631 0.1066 Uiso 1.00 calc . . .
H(4) H -0.0753 0.5595 0.1210 0.1287 Uiso 1.00 calc . . .
H(5) H -0.0749 0.4600 0.1540 0.1287 Uiso 1.00 calc . . .
H(6) H -0.0944 0.4856 0.0227 0.1206 Uiso 1.00 calc . . .
H(7) H -0.0324 0.4434 0.0568 0.1206 Uiso 1.00 calc . . .
H(8) H -0.0905 0.3081 0.0875 0.0966 Uiso 1.00 calc . . .
H(9) H -0.0970 0.3162 0.0144 0.0966 Uiso 1.00 calc . . .
H(10) H -0.0567 0.1685 0.2747 0.1973 Uiso 1.00 calc . . .
H(11) H -0.0283 0.1943 0.2119 0.1973 Uiso 1.00 calc . . .
H(12) H -0.0415 0.2747 0.2596 0.1973 Uiso 1.00 calc . . .
H(13) H -0.0955 -0.0210 0.1374 0.1583 Uiso 1.00 calc . . .
H(14) H -0.0622 0.0304 0.0844 0.1583 Uiso 1.00 calc . . .
H(15) H -0.0422 0.0541 0.1546 0.1583 Uiso 1.00 calc . . .
H(16) H -0.1579 0.0876 0.3080 0.1624 Uiso 1.00 calc . . .
H(17) H -0.2237 0.0539 0.2768 0.1624 Uiso 1.00 calc . . .
H(18) H -0.1686 -0.0196 0.2900 0.1624 Uiso 1.00 calc . . .
H(19) H -0.4199 0.1656 0.1010 0.2244 Uiso 1.00 calc . . .
H(20) H -0.4504 0.0871 0.0562 0.2244 Uiso 1.00 calc . . .
H(21) H -0.4339 0.0645 0.1272 0.2244 Uiso 1.00 calc . . .
H(22) H -0.2229 -0.0737 0.0315 0.1501 Uiso 1.00 calc . . .
H(23) H -0.2900 -0.0302 0.0131 0.1501 Uiso 1.00 calc . . .
H(24) H -0.2305 0.0361 0.0203 0.1501 Uiso 1.00 calc . . .
H(25) H -0.3519 -0.0778 0.2370 0.1557 Uiso 1.00 calc . . .
H(26) H -0.3862 -0.0647 0.1700 0.1557 Uiso 1.00 calc . . .
H(27) H -0.3187 -0.1107 0.1782 0.1557 Uiso 1.00 calc . . .
H(28) H -0.2450 0.4676 -0.0553 0.1812 Uiso 1.00 calc . . .
H(29) H -0.2591 0.5730 -0.0757 0.1812 Uiso 1.00 calc . . .
H(30) H -0.3127 0.5103 -0.0508 0.1812 Uiso 1.00 calc . . .
H(31) H -0.2834 0.4458 -0.2706 0.4329 Uiso 1.00 calc . . .
H(32) H -0.3498 0.4369 -0.3082 0.4329 Uiso 1.00 calc . . .
H(33) H -0.3402 0.5078 -0.2519 0.4329 Uiso 1.00 calc . . .
H(34) H -0.4196 0.5066 -0.1228 0.1609 Uiso 1.00 calc . . .
H(35) H -0.4515 0.4488 -0.1795 0.1609 Uiso 1.00 calc . . .
H(36) H -0.4728 0.4324 -0.1122 0.1609 Uiso 1.00 calc . . .
H(37) H -0.4279 0.2241 -0.0655 0.2648 Uiso 1.00 calc . . .
H(38) H -0.4868 0.1697 -0.0969 0.2648 Uiso 1.00 calc . . .
H(39) H -0.4327 0.1134 -0.0586 0.2648 Uiso 1.00 calc . . .
H(40) H -0.3644 0.2014 -0.2778 0.4712 Uiso 1.00 calc . . .
H(41) H -0.3757 0.1007 -0.3079 0.4712 Uiso 1.00 calc . . .
H(42) H -0.4243 0.1424 -0.2640 0.4712 Uiso 1.00 calc . . .
H(43) H -0.4036 -0.0291 -0.1042 0.3278 Uiso 1.00 calc . . .
H(44) H -0.3631 -0.0670 -0.1566 0.3278 Uiso 1.00 calc . . .
H(45) H -0.3434 -0.0914 -0.0864 0.3278 Uiso 1.00 calc . . .
H(46) H -0.2833 0.2648 0.3726 0.1158 Uiso 1.00 calc . . .
H(47) H -0.3289 0.3422 0.3414 0.1158 Uiso 1.00 calc . . .
H(48) H -0.3531 0.2379 0.3493 0.1158 Uiso 1.00 calc . . .
H(49) H -0.4403 0.4522 0.0955 0.1408 Uiso 1.00 calc . . .
H(50) H -0.4364 0.4078 0.0290 0.1408 Uiso 1.00 calc . . .
H(51) H -0.4754 0.3566 0.0779 0.1408 Uiso 1.00 calc . . .
H(52) H -0.1669 0.1772 -0.3310 0.1363 Uiso 1.00 calc . . .
H(53) H -0.2380 0.1884 -0.3565 0.1363 Uiso 1.00 calc . . .
H(54) H -0.1943 0.2782 -0.3482 0.1363 Uiso 1.00 calc . . .
H(55) H -0.0862 0.0147 -0.0391 0.1463 Uiso 1.00 calc . . .
H(56) H -0.0661 0.0340 -0.1066 0.1463 Uiso 1.00 calc . . .
H(57) H -0.0512 0.1093 -0.0536 0.1463 Uiso 1.00 calc . . .
H(58) H -0.0470 0.4112 -0.0795 0.1302 Uiso 1.00 calc . . .
H(59) H -0.0552 0.4071 -0.1526 0.1302 Uiso 1.00 calc . . .
H(60) H -0.0806 0.4948 -0.1175 0.1302 Uiso 1.00 calc . . .

loop_
_atom_site_aniso_label
_atom_site_aniso_U_11
_atom_site_aniso_U_22
_atom_site_aniso_U_33
_atom_site_aniso_U_12
_atom_site_aniso_U_13
_atom_site_aniso_U_23
Sb(1) 0.0915(7) 0.0821(7) 0.0738(6) 0.0019(5) 0.0055(5) 0.0030(5)
Sb(2) 0.0883(7) 0.1222(9) 0.0872(7) 0.0052(7) 0.0157(6) -0.0159(6)
Sb(3) 0.0957(8) 0.1037(8) 0.0846(7) -0.0276(6) 0.0209(6) -0.0213(6)
Ru(1) 0.0507(5) 0.0480(5) 0.0474(5) 0.0043(4) 0.0069(4) -0.0033(4)
Ru(2) 0.0569(5) 0.0518(5) 0.0472(5) 0.0068(4) 0.0069(4) -0.0036(4)
S(1) 0.054(2) 0.055(2) 0.047(1) -0.002(1) 0.008(1) 0.000(1)
S(2) 0.055(2) 0.067(2) 0.054(2) 0.005(1) 0.007(1) 0.002(1)
P(1) 0.058(2) 0.074(2) 0.061(2) 0.012(2) 0.006(2) 0.011(2)
P(2) 0.069(2) 0.057(2) 0.058(2) -0.006(2) 0.008(2) 0.000(1)
P(3) 0.076(2) 0.074(2) 0.069(2) 0.021(2) 0.009(2) 0.014(2)
P(4) 0.086(3) 0.073(2) 0.066(2) -0.009(2) 0.001(2) -0.009(2)
F(1) 0.46(5) 0.14(2) 0.40(5) -0.10(3) -0.28(4) 0.01(2)
F(2) 0.21(1) 0.26(2) 0.16(1) 0.05(1) -0.048(10) 0.06(1)
F(3) 0.19(2) 0.53(5) 0.09(1) 0.13(3) 0.08(1) 0.03(2)
F(4) 0.145(9) 0.20(1) 0.20(1) 0.060(9) 0.010(8) 0.069(9)
F(5) 0.17(2) 0.56(5) 0.12(1) -0.07(2) 0.04(1) 0.07(2)
F(6) 0.28(3) 0.14(1) 0.18(2) -0.06(2) -0.03(2) -0.07(1)
F(7) 0.19(1) 0.23(1) 0.23(1) 0.08(1) -0.04(1) -0.10(1)
F(8) 0.31(2) 0.43(3) 0.096(8) 0.11(2) 0.00(1) -0.03(1)
F(9) 0.21(2) 0.18(1) 0.47(3) -0.07(1) 0.04(2) 0.02(2)
F(10) 0.33(2) 0.40(3) 0.106(9) 0.09(2) 0.01(1) 0.00(1)
F(11) 0.24(2) 0.20(2) 0.46(3) -0.08(2) -0.01(2) 0.02(2)
F(12) 0.19(1) 0.30(2) 0.28(2) 0.13(1) -0.03(1) -0.10(1)
F(13) 0.30(2) 0.22(2) 0.30(2) 0.12(2) 0.18(2) 0.06(1)
F(14) 0.27(2) 0.16(1) 0.23(2) 0.01(1) 0.17(2) 0.04(1)
F(15) 0.17(1) 0.24(2) 0.21(2) -0.03(1) -0.08(1) -0.10(1)
F(16) 0.17(1) 0.24(2) 0.20(2) -0.02(1) 0.08(1) 0.05(1)
F(17) 0.30(3) 0.28(2) 0.28(3) -0.10(2) -0.07(2) -0.14(2)
F(18) 0.18(1) 0.20(1) 0.166(10) 0.060(10) 0.013(9) 0.034(9)
O(1) 0.075(6) 0.055(5) 0.069(5) -0.006(4) 0.012(4) -0.015(4)
O(2) 0.082(7) 0.115(8) 0.149(9) -0.008(6) -0.036(7) -0.009(7)
O(3) 0.093(7) 0.116(8) 0.091(6) 0.048(6) 0.019(5) 0.008(5)
O(4) 0.101(8) 0.16(1) 0.111(8) 0.018(7) 0.017(6) 0.079(8)
O(5) 0.092(7) 0.097(7) 0.086(6) -0.021(6) -0.017(6) 0.013(5)
O(6) 0.125(8) 0.056(5) 0.107(7) 0.003(5) 0.031(6) -0.015(5)
O(7) 0.098(7) 0.072(6) 0.075(5) -0.025(5) 0.015(5) 0.004(4)
O(8) 0.115(8) 0.054(5) 0.143(9) 0.007(5) 0.010(7) 0.023(6)
O(9) 0.16(1) 0.147(10) 0.070(6) 0.055(8) -0.005(6) 0.027(6)
O(10) 0.067(6) 0.085(6) 0.113(7) 0.027(5) 0.021(5) 0.009(5)
O(11) 0.11(1) 0.14(1) 0.26(2) -0.037(8) 0.05(1) -0.03(1)
O(12) 0.24(2) 0.20(1) 0.13(1) -0.11(1) 0.02(1) -0.06(1)
O(13) 0.14(1) 0.080(7) 0.22(1) -0.026(7) -0.037(10) 0.037(8)
N(1) 0.068(6) 0.063(6) 0.053(5) 0.007(5) 0.006(5) -0.001(5)
N(2) 0.054(6) 0.063(6) 0.053(5) 0.000(5) 0.010(5) -0.007(4)
N(3) 0.071(6) 0.075(7) 0.050(5) 0.008(5) -0.002(5) -0.008(5)
N(4) 0.072(7) 0.062(6) 0.062(6) 0.026(5) 0.006(5) -0.006(5)
N(5) 0.072(8) 0.094(8) 0.070(7) -0.009(7) 0.030(6) -0.013(6)
C(1) 0.066(8) 0.058(7) 0.078(8) 0.002(6) 0.019(6) -0.005(6)
C(2) 0.041(6) 0.066(7) 0.067(7) -0.003(5) 0.014(6) -0.007(6)
C(3) 0.09(1) 0.082(9) 0.095(10) -0.021(8) 0.040(8) -0.013(8)
C(4) 0.11(1) 0.09(1) 0.13(1) -0.039(9) 0.02(1) -0.037(9)
C(5) 0.09(1) 0.11(1) 0.13(1) -0.051(9) 0.048(9) -0.046(10)
C(6) 0.082(9) 0.067(8) 0.090(9) -0.016(7) 0.029(7) -0.016(7)
C(7) 0.07(1) 0.22(2) 0.19(2) -0.02(1) -0.05(1) -0.04(2)
C(8) 0.14(1) 0.10(1) 0.15(2) 0.05(1) 0.03(1) 0.01(1)
C(9) 0.15(2) 0.15(2) 0.09(1) -0.01(1) 0.01(1) 0.04(1)
C(10) 0.11(2) 0.16(2) 0.25(3) 0.00(2) -0.01(2) 0.01(2)
C(11) 0.20(2) 0.13(1) 0.072(10) 0.01(1) 0.07(1) 0.004(9)
C(12) 0.17(2) 0.09(1) 0.13(1) -0.04(1) 0.01(1) 0.026(10)
C(13) 0.24(2) 0.09(1) 0.14(2) 0.01(1) -0.02(2) -0.04(1)
C(14) 0.81(8) 0.15(2) 0.08(1) 0.15(4) 0.08(3) 0.04(1)
C(15) 0.10(1) 0.09(1) 0.23(2) 0.04(1) 0.04(1) 0.03(1)
C(16) 0.21(2) 0.22(3) 0.24(3) -0.04(2) 0.16(2) -0.01(2)
C(17) 0.33(4) 0.81(9) 0.08(2) -0.26(5) -0.04(2) -0.03(3)
C(18) 0.34(4) 0.05(1) 0.48(5) -0.09(2) -0.05(3) -0.04(2)
C(19) 0.068(8) 0.064(7) 0.058(7) -0.012(6) 0.015(6) 0.000(6)
C(20) 0.11(1) 0.12(1) 0.061(8) -0.009(9) 0.030(8) -0.034(8)
C(21) 0.048(7) 0.075(8) 0.062(7) 0.004(6) 0.010(6) -0.003(6)
C(22) 0.07(1) 0.12(1) 0.17(2) 0.041(9) 0.005(10) 0.04(1)
C(23) 0.081(9) 0.082(9) 0.058(8) 0.009(7) 0.009(7) -0.009(7)
C(24) 0.17(2) 0.12(1) 0.076(9) 0.00(1) 0.05(1) -0.020(9)
C(25) 0.083(10) 0.062(8) 0.077(9) 0.025(7) 0.003(7) 0.007(6)
C(26) 0.10(1) 0.14(1) 0.15(1) 0.07(1) 0.00(1) 0.02(1)
C(27) 0.09(1) 0.062(8) 0.089(9) 0.004(7) 0.041(8) -0.003(7)
C(28) 0.10(1) 0.11(1) 0.15(1) -0.040(10) 0.06(1) -0.03(1)

loop_
_atom_type_symbol
_atom_type_description
_atom_type_scat_dispersion_real
_atom_type_scat_dispersion_imag
_atom_type_scat_source
C C 0.003 0.002
;International Tables for Crystallography
(1992, Vol. C, Tables 4.2.6.8 and 6.1.1.4)
;
H H 0.000 0.000
;International Tables for Crystallography
(1992, Vol. C, Table 6.1.1.4)
;
O O 0.011 0.006
;International Tables for Crystallography
(1992, Vol. C, Tables 4.2.6.8 and 6.1.1.4)
;
N N 0.006 0.003
;International Tables for Crystallography
(1992, Vol. C, Tables 4.2.6.8 and 6.1.1.4)
;
F F 0.017 0.010
;International Tables for Crystallography
(1992, Vol. C, Tables 4.2.6.8 and 6.1.1.4)
;
P P 0.102 0.094
;International Tables for Crystallography
(1992, Vol. C, Tables 4.2.6.8 and 6.1.1.4)
;
S S 0.125 0.123
;International Tables for Crystallography
(1992, Vol. C, Tables 4.2.6.8 and 6.1.1.4)
;
Ru Ru -1.259 0.836
;International Tables for Crystallography
(1992, Vol. C, Tables 4.2.6.8 and 6.1.1.4)
;
Sb Sb -0.587 1.546
;International Tables for Crystallography
(1992, Vol. C, Tables 4.2.6.8 and 6.1.1.4)
;

loop_
_geom_angle_atom_site_label_1
_geom_angle_atom_site_label_2
_geom_angle_atom_site_label_3
_geom_angle
_geom_angle_site_symmetry_1
_geom_angle_site_symmetry_2
_geom_angle_site_symmetry_3
_geom_angle_publ_flag
F(1) Sb(1) F(1B) 40(2) . 1_555 1_555 yes
F(1) Sb(1) F(2) 97(1) . 1_555 1_555 yes
F(1) Sb(1) F(3) 93(1) . 1_555 1_555 yes
F(1) Sb(1) F(3B) 134(2) . 1_555 1_555 yes
F(1) Sb(1) F(4) 85(1) . 1_555 1_555 yes
F(1) Sb(1) F(5) 87(1) . 1_555 1_555 yes
F(1) Sb(1) F(5B) 48(2) . 1_555 1_555 yes
F(1) Sb(1) F(6) 173(1) . 1_555 1_555 yes
F(1) Sb(1) F(6B) 129(2) . 1_555 1_555 yes
F(1B) Sb(1) F(2) 85(1) . 1_555 1_555 yes
F(1B) Sb(1) F(3) 56(1) . 1_555 1_555 yes
F(1B) Sb(1) F(3B) 97(2) . 1_555 1_555 yes
F(1B) Sb(1) F(4) 97(1) . 1_555 1_555 yes
F(1B) Sb(1) F(5) 124(1) . 1_555 1_555 yes
F(1B) Sb(1) F(5B) 85(2) . 1_555 1_555 yes
F(1B) Sb(1) F(6) 145(1) . 1_555 1_555 yes
F(1B) Sb(1) F(6B) 168(1) . 1_555 1_555 yes
F(2) Sb(1) F(3) 93.6(10) . 1_555 1_555 yes
F(2) Sb(1) F(3B) 91(1) . 1_555 1_555 yes
F(2) Sb(1) F(4) 177.2(6) . 1_555 1_555 yes
F(2) Sb(1) F(5) 85.4(10) . 1_555 1_555 yes
F(2) Sb(1) F(5B) 89(1) . 1_555 1_555 yes
F(2) Sb(1) F(6) 83.3(8) . 1_555 1_555 yes
F(2) Sb(1) F(6B) 102(1) . 1_555 1_555 yes
F(3) Sb(1) F(3B) 41(1) . 1_555 1_555 yes
F(3) Sb(1) F(4) 87(1) . 1_555 1_555 yes
F(3) Sb(1) F(5) 178.8(9) . 1_555 1_555 yes
F(3) Sb(1) F(5B) 141(1) . 1_555 1_555 yes
F(3) Sb(1) F(6) 92(1) . 1_555 1_555 yes
F(3) Sb(1) F(6B) 131(1) . 1_555 1_555 yes
F(3B) Sb(1) F(4) 86(1) . 1_555 1_555 yes
F(3B) Sb(1) F(5) 137(1) . 1_555 1_555 yes
F(3B) Sb(1) F(5B) 176(1) . 1_555 1_555 yes
F(3B) Sb(1) F(6) 51(1) . 1_555 1_555 yes
F(3B) Sb(1) F(6B) 91(1) . 1_555 1_555 yes
F(4) Sb(1) F(5) 93(1) . 1_555 1_555 yes
F(4) Sb(1) F(5B) 91(1) . 1_555 1_555 yes
F(4) Sb(1) F(6) 94.0(8) . 1_555 1_555 yes
F(4) Sb(1) F(6B) 75(1) . 1_555 1_555 yes
F(5) Sb(1) F(5B) 39(1) . 1_555 1_555 yes
F(5) Sb(1) F(6) 86(1) . 1_555 1_555 yes
F(5) Sb(1) F(6B) 48(1) . 1_555 1_555 yes
F(5B) Sb(1) F(6) 126(1) . 1_555 1_555 yes
F(5B) Sb(1) F(6B) 85(2) . 1_555 1_555 yes
F(6) Sb(1) F(6B) 45(1) . 1_555 1_555 yes
F(7) Sb(2) F(8) 85.6(8) . 1_555 1_555 yes
F(7) Sb(2) F(9) 89.3(7) . 1_555 1_555 yes
F(7) Sb(2) F(10) 93.6(8) . 1_555 1_555 yes
F(7) Sb(2) F(11) 88.5(7) . 1_555 1_555 yes
F(7) Sb(2) F(12) 176.4(7) . 1_555 1_555 yes
F(8) Sb(2) F(9) 87.0(10) . 1_555 1_555 yes
F(8) Sb(2) F(10) 178.2(9) . 1_555 1_555 yes
F(8) Sb(2) F(11) 95.7(10) . 1_555 1_555 yes
F(8) Sb(2) F(12) 91.0(8) . 1_555 1_555 yes
F(9) Sb(2) F(10) 94.6(10) . 1_555 1_555 yes
F(9) Sb(2) F(11) 176.4(10) . 1_555 1_555 yes
F(9) Sb(2) F(12) 91.4(8) . 1_555 1_555 yes
F(10) Sb(2) F(11) 82.7(10) . 1_555 1_555 yes
F(10) Sb(2) F(12) 89.8(8) . 1_555 1_555 yes
F(11) Sb(2) F(12) 90.9(8) . 1_555 1_555 yes
F(13) Sb(3) F(14) 91.6(8) . 1_555 1_555 yes
F(13) Sb(3) F(14B) 76(3) . 1_555 1_555 yes
F(13) Sb(3) F(15) 94.9(8) . 1_555 1_555 yes
F(13) Sb(3) F(15B) 90(2) . 1_555 1_555 yes
F(13) Sb(3) F(16) 93.8(8) . 1_555 1_555 yes
F(13) Sb(3) F(16B) 78(2) . 1_555 1_555 yes
F(13) Sb(3) F(17) 97.2(9) . 1_555 1_555 yes
F(13) Sb(3) F(17B) 81(2) . 1_555 1_555 yes
F(13) Sb(3) F(18) 178.9(7) . 1_555 1_555 yes
F(14) Sb(3) F(14B) 48(3) . 1_555 1_555 yes
F(14) Sb(3) F(15) 91.5(8) . 1_555 1_555 yes
F(14) Sb(3) F(15B) 49(2) . 1_555 1_555 yes
F(14) Sb(3) F(16) 174.2(8) . 1_555 1_555 yes
F(14) Sb(3) F(16B) 137(2) . 1_555 1_555 yes
F(14) Sb(3) F(17) 93(1) . 1_555 1_555 yes
F(14) Sb(3) F(17B) 141(2) . 1_555 1_555 yes
F(14) Sb(3) F(18) 89.5(7) . 1_555 1_555 yes
F(14B) Sb(3) F(15) 138(3) . 1_555 1_555 yes
F(14B) Sb(3) F(15B) 95(4) . 1_555 1_555 yes
F(14B) Sb(3) F(16) 135(3) . 1_555 1_555 yes
F(14B) Sb(3) F(16B) 154(3) . 1_555 1_555 yes
F(14B) Sb(3) F(17) 51(3) . 1_555 1_555 yes
F(14B) Sb(3) F(17B) 93(4) . 1_555 1_555 yes
F(14B) Sb(3) F(18) 104(3) . 1_555 1_555 yes
F(15) Sb(3) F(15B) 42(2) . 1_555 1_555 yes
F(15) Sb(3) F(16) 85.9(8) . 1_555 1_555 yes
F(15) Sb(3) F(16B) 49(2) . 1_555 1_555 yes
F(15) Sb(3) F(17) 166.7(9) . 1_555 1_555 yes
F(15) Sb(3) F(17B) 126(2) . 1_555 1_555 yes
F(15) Sb(3) F(18) 85.1(7) . 1_555 1_555 yes
F(15B) Sb(3) F(16) 128(2) . 1_555 1_555 yes
F(15B) Sb(3) F(16B) 89(3) . 1_555 1_555 yes
F(15B) Sb(3) F(17) 142(2) . 1_555 1_555 yes
F(15B) Sb(3) F(17B) 166(3) . 1_555 1_555 yes
F(15B) Sb(3) F(18) 89(2) . 1_555 1_555 yes
F(16) Sb(3) F(16B) 42(2) . 1_555 1_555 yes
F(16) Sb(3) F(17) 87(1) . 1_555 1_555 yes
F(16) Sb(3) F(17B) 41(2) . 1_555 1_555 yes
F(16) Sb(3) F(18) 85.2(7) . 1_555 1_555 yes
F(16B) Sb(3) F(17) 128(2) . 1_555 1_555 yes
F(16B) Sb(3) F(17B) 78(3) . 1_555 1_555 yes
F(16B) Sb(3) F(18) 101(2) . 1_555 1_555 yes
F(17) Sb(3) F(17B) 50(2) . 1_555 1_555 yes
F(17) Sb(3) F(18) 82.8(8) . 1_555 1_555 yes
F(17B) Sb(3) F(18) 97(2) . 1_555 1_555 yes
S(1) Ru(1) P(1) 89.8(1) . 1_555 1_555 yes
S(1) Ru(1) P(2) 96.5(1) . 1_555 1_555 yes
S(1) Ru(1) O(1) 83.7(2) . 1_555 1_555 yes
S(1) Ru(1) N(1) 169.5(3) . 1_555 1_555 yes
S(1) Ru(1) N(2) 91.7(2) . 1_555 1_555 yes
P(1) Ru(1) P(2) 90.4(1) . 1_555 1_555 yes
P(1) Ru(1) O(1) 94.1(2) . 1_555 1_555 yes
P(1) Ru(1) N(1) 92.0(3) . 1_555 1_555 yes
P(1) Ru(1) N(2) 174.9(3) . 1_555 1_555 yes
P(2) Ru(1) O(1) 175.4(2) . 1_555 1_555 yes
P(2) Ru(1) N(1) 93.9(3) . 1_555 1_555 yes
P(2) Ru(1) N(2) 94.3(3) . 1_555 1_555 yes
O(1) Ru(1) N(1) 85.8(3) . 1_555 1_555 yes
O(1) Ru(1) N(2) 81.2(3) . 1_555 1_555 yes
N(1) Ru(1) N(2) 85.6(3) . 1_555 1_555 yes
S(2) Ru(2) P(3) 88.2(1) . 1_555 1_555 yes
S(2) Ru(2) P(4) 88.8(1) . 1_555 1_555 yes
S(2) Ru(2) N(3) 179.1(3) . 1_555 1_555 yes
S(2) Ru(2) N(4) 94.2(3) . 1_555 1_555 yes
S(2) Ru(2) N(5) 95.1(3) . 1_555 1_555 yes
P(3) Ru(2) P(4) 94.1(1) . 1_555 1_555 yes
P(3) Ru(2) N(3) 91.0(3) . 1_555 1_555 yes
P(3) Ru(2) N(4) 172.1(3) . 1_555 1_555 yes
P(3) Ru(2) N(5) 90.3(3) . 1_555 1_555 yes
P(4) Ru(2) N(3) 90.9(3) . 1_555 1_555 yes
P(4) Ru(2) N(4) 93.5(3) . 1_555 1_555 yes
P(4) Ru(2) N(5) 174.2(3) . 1_555 1_555 yes
N(3) Ru(2) N(4) 86.6(4) . 1_555 1_555 yes
N(3) Ru(2) N(5) 85.2(4) . 1_555 1_555 yes
N(4) Ru(2) N(5) 81.9(4) . 1_555 1_555 yes
Ru(1) S(1) S(2) 109.2(1) . 1_555 1_555 yes
Ru(1) S(1) C(1) 97.8(4) . 1_555 1_555 yes
S(2) S(1) C(1) 103.4(4) . 1_555 1_555 yes
Ru(2) S(2) S(1) 109.2(1) . 1_555 1_555 yes
Ru(1) P(1) O(2) 108.2(4) . 1_555 1_555 yes
Ru(1) P(1) O(3) 114.7(4) . 1_555 1_555 yes
Ru(1) P(1) O(4) 122.5(4) . 1_555 1_555 yes
O(2) P(1) O(3) 106.1(6) . 1_555 1_555 yes
O(2) P(1) O(4) 105.5(6) . 1_555 1_555 yes
O(3) P(1) O(4) 98.5(6) . 1_555 1_555 yes
Ru(1) P(2) O(5) 118.0(4) . 1_555 1_555 yes
Ru(1) P(2) O(6) 118.5(4) . 1_555 1_555 yes
Ru(1) P(2) O(7) 111.7(3) . 1_555 1_555 yes
O(5) P(2) O(6) 99.9(5) . 1_555 1_555 yes
O(5) P(2) O(7) 106.1(5) . 1_555 1_555 yes
O(6) P(2) O(7) 100.5(5) . 1_555 1_555 yes
Ru(2) P(3) O(8) 114.6(4) . 1_555 1_555 yes
Ru(2) P(3) O(9) 116.0(5) . 1_555 1_555 yes
Ru(2) P(3) O(10) 115.7(4) . 1_555 1_555 yes
O(8) P(3) O(9) 99.1(6) . 1_555 1_555 yes
O(8) P(3) O(10) 102.8(5) . 1_555 1_555 yes
O(9) P(3) O(10) 106.6(6) . 1_555 1_555 yes
Ru(2) P(4) O(11) 123.7(5) . 1_555 1_555 yes
Ru(2) P(4) O(12) 114.8(6) . 1_555 1_555 yes
Ru(2) P(4) O(13) 111.6(5) . 1_555 1_555 yes
O(11) P(4) O(12) 97.6(9) . 1_555 1_555 yes
O(11) P(4) O(13) 105.1(8) . 1_555 1_555 yes
O(12) P(4) O(13) 101.0(7) . 1_555 1_555 yes
Sb(1) F(1) F(1B) 69(2) . 1_555 1_555 yes
Sb(1) F(1) F(5B) 64(2) . 1_555 1_555 yes
F(1B) F(1) F(5B) 128(4) . 1_555 1_555 yes
Sb(1) F(1B) F(1) 70(2) . 1_555 1_555 yes
Sb(1) F(1B) F(3) 61(1) . 1_555 1_555 yes
F(1) F(1B) F(3) 126(3) . 1_555 1_555 yes
Sb(1) F(3) F(1B) 62(1) . 1_555 1_555 yes
Sb(1) F(3) F(3B) 70(2) . 1_555 1_555 yes
F(1B) F(3) F(3B) 132(2) . 1_555 1_555 yes
Sb(1) F(3B) F(3) 67(2) . 1_555 1_555 yes
Sb(1) F(3B) F(6) 66(1) . 1_555 1_555 yes
F(3) F(3B) F(6) 133(3) . 1_555 1_555 yes
Sb(1) F(5) F(5B) 65(2) . 1_555 1_555 yes
Sb(1) F(5) F(6B) 65(2) . 1_555 1_555 yes
F(5B) F(5) F(6B) 125(3) . 1_555 1_555 yes
Sb(1) F(5B) F(1) 67(2) . 1_555 1_555 yes
Sb(1) F(5B) F(5) 74(2) . 1_555 1_555 yes
F(1) F(5B) F(5) 142(4) . 1_555 1_555 yes
Sb(1) F(6) F(3B) 62(1) . 1_555 1_555 yes
Sb(1) F(6) F(6B) 66(1) . 1_555 1_555 yes
F(3B) F(6) F(6B) 120(2) . 1_555 1_555 yes
Sb(1) F(6B) F(5) 65(1) . 1_555 1_555 yes
Sb(1) F(6B) F(6) 68(1) . 1_555 1_555 yes
F(5) F(6B) F(6) 119(3) . 1_555 1_555 yes
Sb(3) F(14) F(14B) 68(4) . 1_555 1_555 yes
Sb(3) F(14) F(15B) 65(2) . 1_555 1_555 yes
F(14B) F(14) F(15B) 130(4) . 1_555 1_555 yes
Sb(3) F(14B) F(14) 62(3) . 1_555 1_555 yes
Sb(3) F(14B) F(17) 60(3) . 1_555 1_555 yes
F(14) F(14B) F(17) 114(6) . 1_555 1_555 yes
Sb(3) F(15) F(15B) 68(2) . 1_555 1_555 yes
Sb(3) F(15) F(16B) 66(2) . 1_555 1_555 yes
F(15B) F(15) F(16B) 129(4) . 1_555 1_555 yes
Sb(3) F(15B) F(14) 65(2) . 1_555 1_555 yes
Sb(3) F(15B) F(15) 68(2) . 1_555 1_555 yes
F(14) F(15B) F(15) 133(4) . 1_555 1_555 yes
Sb(3) F(16) F(16B) 68(3) . 1_555 1_555 yes
Sb(3) F(16) F(17B) 68(3) . 1_555 1_555 yes
F(16B) F(16) F(17B) 122(4) . 1_555 1_555 yes
Sb(3) F(16B) F(15) 63(2) . 1_555 1_555 yes
Sb(3) F(16B) F(16) 68(2) . 1_555 1_555 yes
F(15) F(16B) F(16) 120(4) . 1_555 1_555 yes
Sb(3) F(17) F(14B) 67(3) . 1_555 1_555 yes
Sb(3) F(17) F(17B) 65(2) . 1_555 1_555 yes
F(14B) F(17) F(17B) 119(4) . 1_555 1_555 yes
Sb(3) F(17B) F(16) 70(2) . 1_555 1_555 yes
Sb(3) F(17B) F(17) 63(2) . 1_555 1_555 yes
F(16) F(17B) F(17) 124(5) . 1_555 1_555 yes
Ru(1) O(1) C(2) 120.1(7) . 1_555 1_555 yes
P(1) O(2) C(7) 127(1) . 1_555 1_555 yes
P(1) O(3) C(8) 131.6(10) . 1_555 1_555 yes
P(1) O(4) C(9) 133(1) . 1_555 1_555 yes
P(2) O(5) C(10) 126(1) . 1_555 1_555 yes
P(2) O(6) C(11) 125.0(10) . 1_555 1_555 yes
P(2) O(7) C(12) 124.2(8) . 1_555 1_555 yes
P(3) O(8) C(13) 121.5(9) . 1_555 1_555 yes
P(3) O(9) C(14) 128(1) . 1_555 1_555 yes
P(3) O(10) C(15) 125.4(10) . 1_555 1_555 yes
P(4) O(11) C(16) 127(1) . 1_555 1_555 yes
P(4) O(12) C(17) 126(2) . 1_555 1_555 yes
P(4) O(13) C(18) 122(1) . 1_555 1_555 yes
Ru(1) N(1) C(19) 169.8(9) . 1_555 1_555 yes
Ru(1) N(2) C(21) 175.7(9) . 1_555 1_555 yes
Ru(2) N(3) C(23) 177.6(10) . 1_555 1_555 yes
Ru(2) N(4) C(25) 164.0(10) . 1_555 1_555 yes
Ru(2) N(5) C(27) 163(1) . 1_555 1_555 yes
S(1) C(1) C(2) 114.5(8) . 1_555 1_555 yes
S(1) C(1) C(6) 111.4(8) . 1_555 1_555 yes
C(2) C(1) C(6) 107.3(9) . 1_555 1_555 yes
O(1) C(2) C(1) 123.2(10) . 1_555 1_555 yes
O(1) C(2) C(3) 120(1) . 1_555 1_555 yes
C(1) C(2) C(3) 116(1) . 1_555 1_555 yes
C(2) C(3) C(4) 107(1) . 1_555 1_555 yes
C(3) C(4) C(5) 111(1) . 1_555 1_555 yes
C(4) C(5) C(6) 110(1) . 1_555 1_555 yes
C(1) C(6) C(5) 109(1) . 1_555 1_555 yes
N(1) C(19) C(20) 177(1) . 1_555 1_555 yes
N(2) C(21) C(22) 178(1) . 1_555 1_555 yes
N(3) C(23) C(24) 178(1) . 1_555 1_555 yes
N(4) C(25) C(26) 178(1) . 1_555 1_555 yes
N(5) C(27) C(28) 177(1) . 1_555 1_555 yes

loop_
_geom_bond_atom_site_label_1
_geom_bond_atom_site_label_2
_geom_bond_distance
_geom_bond_site_symmetry_1
_geom_bond_site_symmetry_2
_geom_bond_publ_flag
Sb(1) F(1) 1.78(3) . . yes
Sb(1) F(1B) 1.77(4) . . yes
Sb(1) F(2) 1.82(1) . . yes
Sb(1) F(3) 1.75(2) . . yes
Sb(1) F(3B) 1.79(4) . . yes
Sb(1) F(4) 1.83(1) . . yes
Sb(1) F(5) 1.82(2) . . yes
Sb(1) F(5B) 1.73(4) . . yes
Sb(1) F(6) 1.85(2) . . yes
Sb(1) F(6B) 1.83(4) . . yes
Sb(2) F(7) 1.84(1) . . yes
Sb(2) F(8) 1.79(1) . . yes
Sb(2) F(9) 1.78(2) . . yes
Sb(2) F(10) 1.76(1) . . yes
Sb(2) F(11) 1.80(2) . . yes
Sb(2) F(12) 1.80(2) . . yes
Sb(3) F(13) 1.76(2) . . yes
Sb(3) F(14) 1.80(2) . . yes
Sb(3) F(14B) 1.9(1) . . yes
Sb(3) F(15) 1.79(2) . . yes
Sb(3) F(15B) 1.79(6) . . yes
Sb(3) F(16) 1.83(2) . . yes
Sb(3) F(16B) 1.84(7) . . yes
Sb(3) F(17) 1.79(2) . . yes
Sb(3) F(17B) 1.81(6) . . yes
Sb(3) F(18) 1.86(1) . . yes
Ru(1) S(1) 2.342(3) . . yes
Ru(1) P(1) 2.241(3) . . yes
Ru(1) P(2) 2.225(3) . . yes
Ru(1) O(1) 2.179(7) . . yes
Ru(1) N(1) 2.063(9) . . yes
Ru(1) N(2) 2.112(9) . . yes
Ru(2) S(2) 2.373(3) . . yes
Ru(2) P(3) 2.225(4) . . yes
Ru(2) P(4) 2.237(4) . . yes
Ru(2) N(3) 2.058(10) . . yes
Ru(2) N(4) 2.114(10) . . yes
Ru(2) N(5) 2.16(1) . . yes
S(1) S(2) 2.069(4) . . yes
S(1) C(1) 1.86(1) . . yes
P(1) O(2) 1.56(1) . . yes
P(1) O(3) 1.576(10) . . yes
P(1) O(4) 1.55(1) . . yes
P(2) O(5) 1.574(10) . . yes
P(2) O(6) 1.590(10) . . yes
P(2) O(7) 1.584(8) . . yes
P(3) O(8) 1.633(9) . . yes
P(3) O(9) 1.56(1) . . yes
P(3) O(10) 1.549(10) . . yes
P(4) O(11) 1.57(1) . . yes
P(4) O(12) 1.59(1) . . yes
P(4) O(13) 1.53(1) . . yes
F(1) F(1B) 1.21(7) . . yes
F(1) F(5B) 1.43(7) . . yes
F(1B) F(3) 1.66(6) . . yes
F(3) F(3B) 1.26(5) . . yes
F(3B) F(6) 1.57(5) . . yes
F(5) F(5B) 1.20(6) . . yes
F(5) F(6B) 1.51(6) . . yes
F(6) F(6B) 1.41(5) . . yes
F(14) F(14B) 1.5(1) . . yes
F(14) F(15B) 1.50(7) . . yes
F(14B) F(17) 1.6(1) . . yes
F(15) F(15B) 1.30(8) . . yes
F(15) F(16B) 1.51(8) . . yes
F(16) F(16B) 1.33(8) . . yes
F(16) F(17B) 1.29(7) . . yes
F(17) F(17B) 1.54(8) . . yes
O(1) C(2) 1.20(1) . . yes
O(2) C(7) 1.44(2) . . yes
O(3) C(8) 1.38(2) . . yes
O(4) C(9) 1.34(2) . . yes
O(5) C(10) 1.37(3) . . yes
O(6) C(11) 1.37(2) . . yes
O(7) C(12) 1.42(2) . . yes
O(8) C(13) 1.53(2) . . yes
O(9) C(14) 1.34(3) . . yes
O(10) C(15) 1.42(2) . . yes
O(11) C(16) 1.39(3) . . yes
O(12) C(17) 1.47(4) . . yes
O(13) C(18) 1.47(3) . . yes
N(1) C(19) 1.13(1) . . yes
N(2) C(21) 1.14(1) . . yes
N(3) C(23) 1.12(2) . . yes
N(4) C(25) 1.11(2) . . yes
N(5) C(27) 1.08(2) . . yes
C(1) C(2) 1.50(2) . . yes
C(1) C(6) 1.51(2) . . yes
C(2) C(3) 1.49(2) . . yes
C(3) C(4) 1.52(2) . . yes
C(4) C(5) 1.53(2) . . yes
C(5) C(6) 1.55(2) . . yes
C(19) C(20) 1.43(2) . . yes
C(21) C(22) 1.42(2) . . yes
C(23) C(24) 1.45(2) . . yes
C(25) C(26) 1.49(2) . . yes
C(27) C(28) 1.49(2) . . yes

loop_
_geom_contact_atom_site_label_1
_geom_contact_atom_site_label_2
_geom_contact_distance
_geom_contact_site_symmetry_1
_geom_contact_site_symmetry_2
_geom_contact_publ_flag
F(1) C(26) 3.29(3) . 3_555 ?
F(1B) C(8) 3.53(5) . 3_555 ?
F(1B) C(20) 3.55(5) . 4_554 ?
F(1B) C(11) 3.59(5) . 3_555 ?
F(2) C(24) 3.57(2) . 4_555 ?
F(3) C(20) 3.05(2) . 4_554 ?
F(3B) C(13) 3.56(4) . 3_565 ?
F(4) C(5) 3.52(2) . 3_565 ?
F(4) F(10) 3.53(2) . 3_555 ?
F(5) C(17) 3.49(5) . 4_555 ?
F(5B) C(26) 3.39(4) . 3_555 ?
F(6) C(17) 3.21(3) . 4_555 ?
F(6) C(28) 3.40(2) . 3_565 ?
F(6B) C(17) 3.05(5) . 4_555 ?
F(6B) C(28) 3.37(4) . 3_565 ?
F(7) C(28) 3.14(2) . 3_555 ?
F(7) C(23) 3.27(2) . 3_555 ?
F(7) C(27) 3.28(2) . 3_555 ?
F(7) C(24) 3.38(2) . 3_555 ?
F(7) N(3) 3.60(2) . 3_555 ?
F(8) F(15B) 3.37(7) . 2_546 ?
F(8) C(22) 3.39(2) . 2_445 ?
F(9) C(24) 3.43(2) . 3_555 ?
F(9) C(14) 3.44(4) . 4_555 ?
F(9) C(23) 3.51(2) . 3_555 ?
F(9) C(15) 3.56(3) . 4_555 ?
F(10) C(28) 3.49(3) . 3_555 ?
F(11) C(19) 3.48(2) . 2_445 ?
F(11) C(20) 3.56(2) . 2_445 ?
F(12) C(19) 3.45(2) . 2_445 ?
F(12) C(20) 3.45(2) . 2_445 ?
F(12) C(21) 3.50(2) . 2_445 ?
F(13) C(16) 3.27(3) . 1_656 ?
F(14) C(24) 3.29(2) . 4_556 ?
F(14) C(13) 3.51(2) . 3_566 ?
F(14B) C(11) 2.8(1) . 3_556 ?
F(14B) O(6) 3.2(1) . 3_556 ?
F(15) C(22) 3.21(2) . 1_656 ?
F(15) C(15) 3.40(3) . 3_566 ?
F(15) C(13) 3.56(3) . 3_566 ?
F(15B) C(13) 3.09(8) . 3_566 ?
F(15B) C(24) 3.30(7) . 4_556 ?
F(16) C(15) 3.32(3) . 1_656 ?
F(16) C(22) 3.57(3) . 3_566 ?
F(16B) C(22) 3.14(7) . 1_656 ?
F(16B) C(15) 3.43(8) . 1_656 ?
F(16B) C(22) 3.53(7) . 3_566 ?
F(17) C(12) 3.23(3) . 3_556 ?
F(17) C(20) 3.24(3) . 4_555 ?
F(17) C(19) 3.51(3) . 4_555 ?
F(17B) C(7) 3.26(7) . 4_555 ?
F(17B) C(12) 3.51(7) . 3_556 ?
F(18) C(13) 3.32(2) . 3_566 ?
F(18) C(9) 3.48(2) . 4_555 ?
O(1) C(12) 3.51(2) . 2_455 ?
O(6) C(20) 3.59(2) . 2_445 ?
O(8) C(24) 3.43(2) . 2_454 ?
C(13) C(24) 3.54(2) . 2_454 ?
